data_1529643
loop_
_publ_author_name
'Bochkova, R.I.'
'Belov, N.V.'
'Saf'yanov, Yu.N.'
'Kuz'min, E.A.'

_publ_section_title
;
 The interpretation of the crystal structure of K2 Sm F5 by the rhombpeak
 method
;
_journal_name_full 'Doklady Akademii Nauk SSSR'
_journal_page_first 357
_journal_page_last 359
_journal_volume 212
_journal_year 1973
_chemical_formula_sum 'F5 K2 Sm'
_chemical_name_systematic 'K2 Sm F5'
_space_group_IT_number 33
_symmetry_space_group_name_Hall 'P 2c -2n'
_symmetry_space_group_name_H-M 'P n a 21'
_cell_angle_alpha 90
_cell_angle_beta 90
_cell_angle_gamma 90
_cell_formula_units_Z 4
_cell_length_a 10.8
_cell_length_b 6.62
_cell_length_c 7.51
_cell_volume 536.935
_citation_journal_id_ASTM DANKAS
_cod_data_source_file Bochkova_DANKAS_1973_804.cif
_cod_data_source_block F5K2Sm1
_cod_original_formula_sum 'F5 K2 Sm1'
_cod_database_code 1529643

loop_
_symmetry_equiv_pos_as_xyz
x,y,z
-x,-y,z+1/2
-x+1/2,y+1/2,z+1/2
x+1/2,-y+1/2,z

loop_
_atom_site_label
_atom_site_type_symbol
_atom_site_fract_x
_atom_site_fract_y
_atom_site_fract_z
_atom_site_occupancy
_atom_site_U_iso_or_equiv
F4 F-1 0.305 0.33 0.01 1 0.0
K1 K+1 0.331 0.042 0.262 1 0.0
F5 F-1 0.335 0.369 0.485 1 0.0
F2 F-1 0.074 0.154 0.295 1 0.0
F1 F-1 0.012 0.404 0.003 1 0.0
K2 K+1 0.399 0.024 0.758 1 0.0
F3 F-1 0.078 0.151 0.738 1 0.0
Sm1 Sm+3 -0.001 0.066 0 1 0.0
